data_4335498
loop_
_publ_author_name
'Haolin Yin'
'Andrew J. Lewis'
'Patrick Carroll'
'Eric J. Schelter'

_publ_section_title
;
 Electrophilic Ln(III) Cations Protected by C-F \\rightarrow Ln
 Interactions and Their Coordination Chemistry with Weak \s- and \p-Donors
;
_journal_name_full 'Inorganic Chemistry'
_journal_page_first 8234
_journal_page_last 8243
_journal_paper_doi 10.1021/ic401130e
_journal_volume 52
_journal_year 2013
_chemical_formula_sum 'C44 H20 Ce F30 N3 O2'
_chemical_formula_weight 1332.75
_space_group_IT_number 88
_symmetry_cell_setting tetragonal
_symmetry_Int_Tables_number 88
_symmetry_space_group_name_Hall '-I 4ad'
_symmetry_space_group_name_H-M 'I 41/a :2'
_atom_sites_solution_hydrogens geom
_atom_sites_solution_primary direct
_audit_creation_method SHELXL-97
_cell_angle_alpha 90.00
_cell_angle_beta 90.00
_cell_angle_gamma 90.00
_cell_formula_units_Z 8
_cell_length_a 20.0824(9)
_cell_length_b 20.0824(9)
_cell_length_c 22.9594(12)
_cell_measurement_temperature 143(1)
_cell_volume 9259.6(8)
_computing_data_collection 'Bruker APEX2'
_computing_data_reduction 'Bruker SAINT'
_computing_structure_refinement 'SHELXL-97 (Sheldrick, 2008)'
_computing_structure_solution 'SHELXS-97 (Sheldrick, 2008)'
_diffrn_ambient_temperature 143(1)
_diffrn_measured_fraction_theta_full 0.966
_diffrn_measured_fraction_theta_max 0.966
_diffrn_measurement_device 'CCD Area Detector'
_diffrn_measurement_device_type 'Bruker APEXII'
_diffrn_measurement_method 'phi and omega scans'
_diffrn_radiation_monochromator graphite
_diffrn_radiation_source 'sealed tube'
_diffrn_radiation_type MoK\a
_diffrn_radiation_wavelength 0.71073
_diffrn_reflns_av_R_equivalents 0.0604
_diffrn_reflns_av_sigmaI/netI 0.0702
_diffrn_reflns_limit_h_max 26
_diffrn_reflns_limit_h_min -23
_diffrn_reflns_limit_k_max 26
_diffrn_reflns_limit_k_min -25
_diffrn_reflns_limit_l_max 22
_diffrn_reflns_limit_l_min -28
_diffrn_reflns_number 15842
_diffrn_reflns_theta_full 27.48
_diffrn_reflns_theta_max 27.48
_diffrn_reflns_theta_min 1.35
_exptl_absorpt_coefficient_mu 1.148
_exptl_absorpt_correction_T_max 0.7456
_exptl_absorpt_correction_T_min 0.6384
_exptl_absorpt_correction_type multi-scan
_exptl_absorpt_process_details '(SADABS; Sheldrick, 2007)'
_exptl_crystal_density_diffrn 1.912
_exptl_crystal_F_000 5192
_exptl_crystal_size_max 0.68
_exptl_crystal_size_mid 0.18
_exptl_crystal_size_min 0.05
_refine_diff_density_max 1.002
_refine_diff_density_min -0.493
_refine_diff_density_rms 0.098
_refine_ls_extinction_method none
_refine_ls_goodness_of_fit_ref 1.015
_refine_ls_hydrogen_treatment constr
_refine_ls_matrix_type full
_refine_ls_number_parameters 365
_refine_ls_number_reflns 5136
_refine_ls_number_restraints 0
_refine_ls_restrained_S_all 1.015
_refine_ls_R_factor_all 0.0581
_refine_ls_R_factor_gt 0.0299
_refine_ls_shift/su_max 0.000
_refine_ls_shift/su_mean 0.000
_refine_ls_structure_factor_coef Fsqd
_refine_ls_weighting_details 'calc w=1/[\s^2^(Fo^2^)+(0.0372P)^2^+0.0000P] where P=(Fo^2^+2Fc^2^)/3'
_refine_ls_weighting_scheme calc
_refine_ls_wR_factor_gt 0.0633
_refine_ls_wR_factor_ref 0.0675
_reflns_number_gt 3807
_reflns_number_total 5136
_reflns_threshold_expression >2sigma(I)
_cod_data_source_file ic401130e_si_002_3.cif
_cod_data_source_block UP4327(1-Ce(Et2O)2)
_cod_original_sg_symbol_H-M 'I 41/a '
_cod_database_code 4335498

loop_
_symmetry_equiv_pos_as_xyz
'x, y, z'
'-y+3/4, x+1/4, z+1/4'
'-x+1/2, -y, z+1/2'
'y+3/4, -x+3/4, z+3/4'
'x+1/2, y+1/2, z+1/2'
'-y+5/4, x+3/4, z+3/4'
'-x+1, -y+1/2, z+1'
'y+5/4, -x+5/4, z+5/4'
'-x, -y, -z'
'y-3/4, -x-1/4, -z-1/4'
'x-1/2, y, -z-1/2'
'-y-3/4, x-3/4, -z-3/4'
'-x+1/2, -y+1/2, -z+1/2'
'y-1/4, -x+1/4, -z+1/4'
'x, y+1/2, -z'
'-y-1/4, x-1/4, -z-1/4'

loop_
_atom_site_label
_atom_site_type_symbol
_atom_site_fract_x
_atom_site_fract_y
_atom_site_fract_z
_atom_site_U_iso_or_equiv
_atom_site_adp_type
_atom_site_occupancy
_atom_site_symmetry_multiplicity
_atom_site_calc_flag
_atom_site_refinement_flags
Ce1 Ce 0.0000 0.7500 0.101284(8) 0.01995(6) Uani 1 2 d S
F1 F 0.17703(8) 0.77670(7) 0.16787(7) 0.0368(4) Uani 1 1 d .
F2 F 0.21213(9) 0.82015(9) 0.27426(8) 0.0528(5) Uani 1 1 d .
F3 F 0.15646(11) 0.93294(12) 0.31833(9) 0.0725(7) Uani 1 1 d .
F4 F 0.06570(10) 1.00200(10) 0.25387(11) 0.0807(8) Uani 1 1 d .
F5 F 0.03662(8) 0.96295(8) 0.14487(10) 0.0586(6) Uani 1 1 d .
F6 F 0.18097(8) 0.95324(8) 0.09300(9) 0.0486(5) Uani 1 1 d .
F7 F 0.21530(9) 1.00375(8) -0.00901(10) 0.0605(5) Uani 1 1 d .
F8 F 0.16068(11) 0.95887(10) -0.11073(9) 0.0670(6) Uani 1 1 d .
F9 F 0.07138(11) 0.85522(10) -0.10600(8) 0.0580(5) Uani 1 1 d .
F10 F 0.03916(7) 0.80018(7) -0.00307(7) 0.0327(3) Uani 1 1 d .
F11 F -0.05827(7) 0.71016(7) 0.32071(6) 0.0309(3) Uani 1 1 d .
F12 F -0.15740(7) 0.78025(8) 0.36805(7) 0.0368(4) Uani 1 1 d .
F13 F -0.20538(7) 0.89261(8) 0.31491(7) 0.0405(4) Uani 1 1 d .
F14 F -0.15096(8) 0.93163(8) 0.21149(7) 0.0424(4) Uani 1 1 d .
F15 F -0.05150(7) 0.85998(7) 0.16286(6) 0.0300(3) Uani 1 1 d .
O1 O 0.08968(8) 0.67959(8) 0.05522(8) 0.0283(4) Uani 1 1 d .
N1 N 0.08444(10) 0.84216(9) 0.09899(10) 0.0265(5) Uani 1 1 d .
N2 N 0.0000 0.7500 0.20850(12) 0.0196(5) Uani 1 2 d S
C1 C 0.10451(12) 0.86716(12) 0.15372(13) 0.0282(6) Uani 1 1 d .
C2 C 0.14932(12) 0.83307(12) 0.18837(12) 0.0292(6) Uani 1 1 d .
C3 C 0.16758(14) 0.85433(14) 0.24290(13) 0.0370(7) Uani 1 1 d .
C4 C 0.13938(16) 0.91184(16) 0.26527(14) 0.0482(9) Uani 1 1 d .
C5 C 0.09423(15) 0.94668(15) 0.23226(17) 0.0524(9) Uani 1 1 d .
C6 C 0.07850(13) 0.92551(13) 0.17746(14) 0.0398(7) Uani 1 1 d .
C7 C 0.10628(11) 0.87438(11) 0.04950(13) 0.0275(6) Uani 1 1 d .
C8 C 0.15223(13) 0.92736(12) 0.04505(14) 0.0367(7) Uani 1 1 d .
C9 C 0.17028(14) 0.95396(13) -0.00803(16) 0.0445(8) Uani 1 1 d .
C10 C 0.14419(16) 0.93147(14) -0.05933(16) 0.0469(8) Uani 1 1 d .
C11 C 0.09905(15) 0.87938(14) -0.05721(14) 0.0412(7) Uani 1 1 d .
C12 C 0.08292(13) 0.85286(12) -0.00380(13) 0.0321(6) Uani 1 1 d .
C13 C -0.04874(11) 0.78441(11) 0.24074(11) 0.0232(5) Uani 1 1 d .
C14 C -0.07815(11) 0.76644(11) 0.29344(11) 0.0244(5) Uani 1 1 d .
C15 C -0.12981(12) 0.80202(13) 0.31846(11) 0.0280(6) Uani 1 1 d .
C16 C -0.15469(12) 0.85820(13) 0.29171(12) 0.0301(6) Uani 1 1 d .
C17 C -0.12754(12) 0.87772(12) 0.23909(12) 0.0282(6) Uani 1 1 d .
C18 C -0.07620(12) 0.84134(12) 0.21583(11) 0.0242(5) Uani 1 1 d .
C20 C 0.07654(13) 0.61023(12) 0.04100(12) 0.0301(6) Uani 1 1 d .
H20a H 0.0320 0.5988 0.0540 0.040 Uiso 1 1 calc R
H20b H 0.1077 0.5823 0.0621 0.040 Uiso 1 1 calc R
C21 C 0.08229(16) 0.59553(15) -0.02315(13) 0.0431(7) Uani 1 1 d .
H21a H 0.0582 0.6285 -0.0448 0.065 Uiso 1 1 calc R
H21b H 0.0640 0.5523 -0.0311 0.065 Uiso 1 1 calc R
H21c H 0.1283 0.5964 -0.0344 0.065 Uiso 1 1 calc R
C22 C 0.15742(13) 0.70109(13) 0.04259(14) 0.0370(7) Uani 1 1 d .
H22a H 0.1616 0.7479 0.0523 0.049 Uiso 1 1 calc R
H22b H 0.1654 0.6965 0.0011 0.049 Uiso 1 1 calc R
C23 C 0.20988(14) 0.66271(14) 0.07503(15) 0.0471(8) Uani 1 1 d .
H23a H 0.1979 0.6599 0.1154 0.071 Uiso 1 1 calc R
H23b H 0.2519 0.6850 0.0713 0.071 Uiso 1 1 calc R
H23c H 0.2133 0.6187 0.0591 0.071 Uiso 1 1 calc R

loop_
_atom_site_aniso_label
_atom_site_aniso_U_11
_atom_site_aniso_U_22
_atom_site_aniso_U_33
_atom_site_aniso_U_23
_atom_site_aniso_U_13
_atom_site_aniso_U_12
Ce1 0.01925(10) 0.01584(10) 0.02476(11) 0.000 0.000 -0.00087(8)
F1 0.0388(9) 0.0293(8) 0.0423(10) -0.0017(7) -0.0015(7) 0.0073(7)
F2 0.0554(11) 0.0650(12) 0.0380(11) 0.0078(9) -0.0094(8) -0.0206(9)
F3 0.0714(14) 0.0955(16) 0.0505(13) -0.0408(11) 0.0211(10) -0.0446(12)
F4 0.0493(11) 0.0585(13) 0.134(2) -0.0653(13) 0.0302(12) -0.0118(9)
F5 0.0349(9) 0.0254(8) 0.1156(18) -0.0123(9) -0.0074(10) 0.0059(7)
F6 0.0364(9) 0.0324(9) 0.0768(13) 0.0023(9) 0.0023(9) -0.0148(7)
F7 0.0432(10) 0.0318(9) 0.1065(16) 0.0204(10) 0.0249(10) -0.0083(8)
F8 0.0770(14) 0.0507(11) 0.0732(15) 0.0246(10) 0.0432(11) 0.0031(10)
F9 0.0781(14) 0.0578(12) 0.0379(11) 0.0065(9) 0.0189(10) -0.0019(10)
F10 0.0360(8) 0.0279(7) 0.0343(9) 0.0018(6) 0.0068(7) -0.0049(6)
F11 0.0311(8) 0.0280(8) 0.0337(9) 0.0071(6) 0.0029(6) 0.0002(6)
F12 0.0278(7) 0.0500(9) 0.0327(9) -0.0016(7) 0.0084(7) -0.0020(7)
F13 0.0281(8) 0.0552(10) 0.0380(10) -0.0136(8) 0.0007(7) 0.0159(7)
F14 0.0482(10) 0.0372(9) 0.0418(10) 0.0013(7) -0.0039(8) 0.0220(7)
F15 0.0344(8) 0.0291(8) 0.0264(8) 0.0038(6) 0.0019(6) 0.0067(6)
O1 0.0277(9) 0.0229(8) 0.0344(11) 0.0001(8) 0.0070(8) 0.0021(7)
N1 0.0219(10) 0.0201(10) 0.0377(13) 0.0014(9) 0.0017(9) -0.0042(8)
N2 0.0179(13) 0.0147(12) 0.0263(15) 0.000 0.000 0.0032(11)
C1 0.0210(12) 0.0198(11) 0.0439(17) -0.0061(11) 0.0038(11) -0.0067(9)
C2 0.0257(12) 0.0249(12) 0.0368(16) -0.0022(11) 0.0092(11) -0.0049(10)
C3 0.0348(15) 0.0414(16) 0.0347(17) 0.0010(13) 0.0051(12) -0.0162(12)
C4 0.0427(17) 0.056(2) 0.046(2) -0.0264(16) 0.0184(15) -0.0279(15)
C5 0.0318(16) 0.0417(17) 0.084(3) -0.0370(17) 0.0232(16) -0.0145(13)
C6 0.0236(13) 0.0241(13) 0.072(2) -0.0120(13) 0.0047(13) -0.0027(10)
C7 0.0196(11) 0.0178(11) 0.0451(17) 0.0050(11) 0.0062(11) 0.0039(9)
C8 0.0265(13) 0.0215(12) 0.062(2) 0.0037(13) 0.0086(13) 0.0001(10)
C9 0.0340(15) 0.0201(13) 0.079(3) 0.0099(14) 0.0231(16) 0.0010(11)
C10 0.0482(18) 0.0321(15) 0.060(2) 0.0194(15) 0.0286(17) 0.0080(13)
C11 0.0456(17) 0.0353(15) 0.043(2) 0.0036(14) 0.0161(14) 0.0043(12)
C12 0.0287(13) 0.0229(12) 0.0447(18) 0.0055(11) 0.0139(12) 0.0013(10)
C13 0.0220(11) 0.0208(11) 0.0268(14) -0.0040(10) -0.0035(10) -0.0018(9)
C14 0.0232(12) 0.0226(11) 0.0275(14) 0.0008(10) -0.0036(10) -0.0003(9)
C15 0.0197(12) 0.0385(14) 0.0258(15) -0.0056(11) 0.0000(10) -0.0052(10)
C16 0.0200(12) 0.0361(14) 0.0342(15) -0.0127(12) -0.0036(11) 0.0075(10)
C17 0.0237(12) 0.0274(13) 0.0336(16) -0.0047(11) -0.0064(11) 0.0061(10)
C18 0.0246(12) 0.0247(12) 0.0234(14) 0.0001(10) -0.0017(10) 0.0000(9)
C20 0.0360(14) 0.0217(12) 0.0326(15) -0.0020(10) 0.0037(11) 0.0029(10)
C21 0.0535(19) 0.0412(16) 0.0345(17) -0.0043(13) -0.0015(14) 0.0145(14)
C22 0.0301(14) 0.0304(14) 0.0506(19) -0.0035(13) 0.0141(13) -0.0033(11)
C23 0.0297(15) 0.0350(16) 0.077(2) -0.0169(15) -0.0012(14) 0.0062(12)

loop_
_atom_type_symbol
_atom_type_description
_atom_type_scat_dispersion_real
_atom_type_scat_dispersion_imag
_atom_type_scat_source
C C 0.0033 0.0016 'International Tables Vol C Tables 4.2.6.8 and 6.1.1.4'
H H 0.0000 0.0000 'International Tables Vol C Tables 4.2.6.8 and 6.1.1.4'
Ce Ce -0.2486 2.6331 'International Tables Vol C Tables 4.2.6.8 and 6.1.1.4'
F F 0.0171 0.0103 'International Tables Vol C Tables 4.2.6.8 and 6.1.1.4'
N N 0.0061 0.0033 'International Tables Vol C Tables 4.2.6.8 and 6.1.1.4'
O O 0.0106 0.0060 'International Tables Vol C Tables 4.2.6.8 and 6.1.1.4'

loop_
_geom_angle_atom_site_label_1
_geom_angle_atom_site_label_2
_geom_angle_atom_site_label_3
_geom_angle
_geom_angle_site_symmetry_1
_geom_angle_site_symmetry_3
N2 Ce1 N1 91.20(5) . 7_464
N2 Ce1 N1 91.20(5) . .
N1 Ce1 N1 177.59(10) 7_464 .
N2 Ce1 O1 114.79(4) . .
N1 Ce1 O1 93.45(6) 7_464 .
N1 Ce1 O1 85.54(6) . .
N2 Ce1 O1 114.79(4) . 7_464
N1 Ce1 O1 85.54(6) 7_464 7_464
N1 Ce1 O1 93.45(6) . 7_464
O1 Ce1 O1 130.42(8) . 7_464
N2 Ce1 F10 151.92(3) . 7_464
N1 Ce1 F10 60.81(6) 7_464 7_464
N1 Ce1 F10 116.78(6) . 7_464
O1 Ce1 F10 68.21(5) . 7_464
O1 Ce1 F10 68.37(5) 7_464 7_464
N2 Ce1 F10 151.92(3) . .
N1 Ce1 F10 116.78(6) 7_464 .
N1 Ce1 F10 60.81(6) . .
O1 Ce1 F10 68.37(5) . .
O1 Ce1 F10 68.21(5) 7_464 .
F10 Ce1 F10 56.16(6) 7_464 .
N2 Ce1 F15 59.90(3) . 7_464
N1 Ce1 F15 71.39(5) 7_464 7_464
N1 Ce1 F15 109.89(6) . 7_464
O1 Ce1 F15 60.60(5) . 7_464
O1 Ce1 F15 155.72(5) 7_464 7_464
F10 Ce1 F15 104.95(4) 7_464 7_464
F10 Ce1 F15 128.83(4) . 7_464
N2 Ce1 F15 59.90(3) . .
N1 Ce1 F15 109.89(6) 7_464 .
N1 Ce1 F15 71.39(5) . .
O1 Ce1 F15 155.72(5) . .
O1 Ce1 F15 60.60(5) 7_464 .
F10 Ce1 F15 128.83(4) 7_464 .
F10 Ce1 F15 104.95(4) . .
F15 Ce1 F15 119.80(6) 7_464 .
C12 F10 Ce1 118.77(15) . .
C18 F15 Ce1 111.41(12) . .
C20 O1 C22 114.11(18) . .
C20 O1 Ce1 120.09(14) . .
C22 O1 Ce1 125.75(14) . .
C7 N1 C1 118.4(2) . .
C7 N1 Ce1 125.31(17) . .
C1 N1 Ce1 115.86(15) . .
C13 N2 C13 116.6(3) 7_464 .
C13 N2 Ce1 121.70(14) 7_464 .
C13 N2 Ce1 121.70(14) . .
C2 C1 C6 115.8(3) . .
C2 C1 N1 121.5(2) . .
C6 C1 N1 122.7(2) . .
F1 C2 C3 118.0(2) . .
F1 C2 C1 119.0(2) . .
C3 C2 C1 123.0(2) . .
F2 C3 C2 120.7(3) . .
F2 C3 C4 120.1(3) . .
C2 C3 C4 119.2(3) . .
F3 C4 C5 120.8(3) . .
F3 C4 C3 119.9(3) . .
C5 C4 C3 119.3(3) . .
F4 C5 C6 119.9(3) . .
F4 C5 C4 119.9(3) . .
C6 C5 C4 120.2(3) . .
F5 C6 C5 118.7(3) . .
F5 C6 C1 118.9(3) . .
C5 C6 C1 122.4(3) . .
N1 C7 C12 118.4(2) . .
N1 C7 C8 128.4(3) . .
C12 C7 C8 113.2(3) . .
F6 C8 C9 117.4(2) . .
F6 C8 C7 120.8(3) . .
C9 C8 C7 121.8(3) . .
F7 C9 C10 119.2(3) . .
F7 C9 C8 118.6(3) . .
C10 C9 C8 122.2(3) . .
F8 C10 C9 121.8(3) . .
F8 C10 C11 120.1(3) . .
C9 C10 C11 118.1(3) . .
F9 C11 C12 120.5(3) . .
F9 C11 C10 121.0(3) . .
C12 C11 C10 118.5(3) . .
F10 C12 C11 117.3(3) . .
F10 C12 C7 116.6(2) . .
C11 C12 C7 126.1(3) . .
C18 C13 C14 113.7(2) . .
C18 C13 N2 117.5(2) . .
C14 C13 N2 128.6(2) . .
F11 C14 C15 117.4(2) . .
F11 C14 C13 119.5(2) . .
C15 C14 C13 123.0(2) . .
F12 C15 C16 119.7(2) . .
F12 C15 C14 119.6(2) . .
C16 C15 C14 120.6(2) . .
F13 C16 C15 121.3(3) . .
F13 C16 C17 120.0(2) . .
C15 C16 C17 118.6(2) . .
F14 C17 C18 120.7(2) . .
F14 C17 C16 120.3(2) . .
C18 C17 C16 119.1(2) . .
F15 C18 C17 118.3(2) . .
F15 C18 C13 116.6(2) . .
C17 C18 C13 125.1(2) . .
O1 C20 C21 113.1(2) . .
O1 C22 C23 113.8(2) . .

loop_
_geom_bond_atom_site_label_1
_geom_bond_atom_site_label_2
_geom_bond_distance
_geom_bond_site_symmetry_2
Ce1 N2 2.462(3) .
Ce1 N1 2.5108(19) 7_464
Ce1 N1 2.5108(19) .
Ce1 O1 2.5222(16) .
Ce1 O1 2.5222(16) 7_464
Ce1 F10 2.7155(15) 7_464
Ce1 F10 2.7155(15) .
Ce1 F15 2.8190(14) 7_464
Ce1 F15 2.8190(14) .
F1 C2 1.346(3) .
F2 C3 1.338(3) .
F3 C4 1.335(3) .
F4 C5 1.345(3) .
F5 C6 1.354(3) .
F6 C8 1.347(4) .
F7 C9 1.348(3) .
F8 C10 1.343(3) .
F9 C11 1.341(4) .
F10 C12 1.375(3) .
F11 C14 1.352(3) .
F12 C15 1.340(3) .
F13 C16 1.341(3) .
F14 C17 1.340(3) .
F15 C18 1.366(3) .
O1 C20 1.455(3) .
O1 C22 1.456(3) .
N1 C7 1.379(3) .
N1 C1 1.412(3) .
N2 C13 1.408(3) 7_464
N2 C13 1.408(3) .
C1 C2 1.382(4) .
C1 C6 1.394(3) .
C2 C3 1.373(4) .
C3 C4 1.385(4) .
C4 C5 1.373(5) .
C5 C6 1.365(5) .
C7 C12 1.380(4) .
C7 C8 1.412(3) .
C8 C9 1.379(4) .
C9 C10 1.366(5) .
C10 C11 1.385(4) .
C11 C12 1.376(4) .
C13 C18 1.392(3) .
C13 C14 1.394(3) .
C14 C15 1.385(3) .
C15 C16 1.378(4) .
C16 C17 1.382(4) .
C17 C18 1.372(3) .
C20 C21 1.507(4) .
C22 C23 1.503(4) .
